data_7131829
loop_
_publ_author_name
'Zhao, Yu-Qiang'
'Zhu, Liping'
'Lu, Jian-Mei'
'Yu, Le'
'Zhang, Lanyun'
'Zhou, Ying'

_publ_section_title
;
 New charge transfer-based organic room temperature phosphorescent trace
 doping systems.
;
_journal_issue 54
_journal_name_full 'Chemical communications (Cambridge, England)'
_journal_page_first 8396
_journal_page_last 8399
_journal_paper_doi 10.1039/d3cc02386a
_journal_volume 59
_journal_year 2023
_chemical_formula_sum 'C14 H9 F3 N2 S'
_chemical_formula_weight 294.29
_space_group_crystal_system monoclinic
_space_group_IT_number 14
_space_group_name_Hall '-P 2ybc'
_space_group_name_H-M_alt 'P 1 21/c 1'
_atom_sites_solution_hydrogens geom
_atom_sites_solution_primary direct
_atom_sites_solution_secondary difmap
_audit_creation_method SHELXL-2014/7
_audit_update_record
;
2021-07-22 deposited with the CCDC.	2023-06-09 downloaded from the CCDC.
;
_cell_angle_alpha 90
_cell_angle_beta 97.352(5)
_cell_angle_gamma 90
_cell_formula_units_Z 4
_cell_length_a 12.0962(12)
_cell_length_b 9.1516(9)
_cell_length_c 11.7094(10)
_cell_measurement_reflns_used 1650
_cell_measurement_temperature 298(2)
_cell_measurement_theta_max 27.8625
_cell_measurement_theta_min 3.1864
_cell_volume 1285.6(2)
_computing_cell_refinement 'Bruker SMART'
_computing_data_collection 'Bruker SMART'
_computing_data_reduction 'Bruker SAINT'
_computing_molecular_graphics 'SHELXL-2014/7 (Sheldrick, 2014)'
_computing_publication_material 'SHELXL-2014/7 (Sheldrick, 2014)'
_computing_structure_refinement 'SHELXL-2014/7 (Sheldrick, 2014)'
_computing_structure_solution 'SHELXL-2014/7 (Sheldrick, 2014)'
_diffrn_ambient_temperature 298(2)
_diffrn_detector_area_resol_mean 'phi and omega scans'
_diffrn_measured_fraction_theta_full 0.966
_diffrn_measured_fraction_theta_max 0.966
_diffrn_measurement_device_type graphite
_diffrn_measurement_method 'CCD area detector'
_diffrn_radiation_type MoK\a
_diffrn_radiation_wavelength 0.71073
_diffrn_reflns_av_R_equivalents 0.1190
_diffrn_reflns_av_unetI/netI 0.1306
_diffrn_reflns_Laue_measured_fraction_full 0.966
_diffrn_reflns_Laue_measured_fraction_max 0.966
_diffrn_reflns_limit_h_max 14
_diffrn_reflns_limit_h_min -14
_diffrn_reflns_limit_k_max 10
_diffrn_reflns_limit_k_min -10
_diffrn_reflns_limit_l_max 13
_diffrn_reflns_limit_l_min -14
_diffrn_reflns_number 8059
_diffrn_reflns_point_group_measured_fraction_full 0.966
_diffrn_reflns_point_group_measured_fraction_max 0.966
_diffrn_reflns_theta_full 25.145
_diffrn_reflns_theta_max 25.145
_diffrn_reflns_theta_min 2.799
_diffrn_source 'sealed tube'
_exptl_absorpt_coefficient_mu 0.278
_exptl_absorpt_correction_T_max 0.967
_exptl_absorpt_correction_T_min 0.954
_exptl_absorpt_correction_type multi-scan
_exptl_absorpt_process_details sadabs
_exptl_crystal_colour COLORLESS
_exptl_crystal_density_diffrn 1.521
_exptl_crystal_description BLOCK
_exptl_crystal_F_000 600
_exptl_crystal_size_max 0.240
_exptl_crystal_size_mid 0.140
_exptl_crystal_size_min 0.120
_refine_diff_density_max 0.492
_refine_diff_density_min -0.468
_refine_diff_density_rms 0.072
_refine_ls_extinction_method none
_refine_ls_goodness_of_fit_ref 1.194
_refine_ls_hydrogen_treatment constr
_refine_ls_matrix_type full
_refine_ls_number_parameters 209
_refine_ls_number_reflns 2210
_refine_ls_number_restraints 18
_refine_ls_restrained_S_all 1.195
_refine_ls_R_factor_all 0.1973
_refine_ls_R_factor_gt 0.0825
_refine_ls_shift/su_max 0.000
_refine_ls_shift/su_mean 0.000
_refine_ls_structure_factor_coef Fsqd
_refine_ls_weighting_details 'w=1/[\s^2^(Fo^2^)+(0.0519P)^2^+0.0438P] where P=(Fo^2^+2Fc^2^)/3'
_refine_ls_weighting_scheme calc
_refine_ls_wR_factor_gt 0.1523
_refine_ls_wR_factor_ref 0.2110
_reflns_Friedel_coverage 0.000
_reflns_number_gt 966
_reflns_number_total 2210
_reflns_threshold_expression 'I > 2\s(I)'
_cod_data_source_file d3cc02386a2.cif
_cod_data_source_block 1_CCDC1
_cod_original_sg_symbol_H-M 'P 21/c'
_cod_database_code 7131829
_shelx_shelxl_version_number 2014/7
_shelx_space_group_comment
;
The symmetry employed for this shelxl refinement is uniquely defined
by the following loop, which should always be used as a source of
symmetry information in preference to the above space-group names.
They are only intended as comments.
;
_shelx_estimated_absorpt_t_min 0.936
_shelx_estimated_absorpt_t_max 0.967

loop_
_space_group_symop_operation_xyz
'x, y, z'
'-x, y+1/2, -z+1/2'
'-x, -y, -z'
'x, -y-1/2, z-1/2'

loop_
_atom_site_label
_atom_site_type_symbol
_atom_site_fract_x
_atom_site_fract_y
_atom_site_fract_z
_atom_site_U_iso_or_equiv
_atom_site_adp_type
_atom_site_occupancy
_atom_site_site_symmetry_order
_atom_site_calc_flag
_atom_site_refinement_flags_posn
_atom_site_refinement_flags_adp
_atom_site_refinement_flags_occupancy
_atom_site_disorder_assembly
_atom_site_disorder_group
F1A F 0.9858(14) 0.3972(16) 0.1217(10) 0.083(5) Uani 0.475(14) 1 d . . P A 1
F2A F 0.9788(10) 0.6195(14) 0.1291(7) 0.087(4) Uani 0.475(14) 1 d . U P A 1
F3A F 0.8698(14) 0.5935(14) 0.0750(11) 0.087(4) Uani 0.475(14) 1 d . U P A 1
F1B F 0.887(2) 0.3611(12) 0.0700(11) 0.145(8) Uani 0.525(14) 1 d . . P A 2
F2B F 1.0067(12) 0.515(2) 0.1370(9) 0.116(5) Uani 0.525(14) 1 d . U P A 2
F3B F 0.8298(8) 0.516(2) 0.0513(7) 0.102(5) Uani 0.525(14) 1 d . . P A 2
N1 N 0.4061(5) 0.3604(6) 0.9148(4) 0.0749(19) Uani 1 1 d . . . . .
H1A H 0.4177 0.3903 0.9849 0.090 Uiso 1 1 calc R U . . .
H1B H 0.3469 0.3114 0.8912 0.090 Uiso 1 1 calc R U . . .
N2 N 0.5726(5) 0.4629(5) 0.8674(4) 0.0541(15) Uani 1 1 d . . . . .
S1 S 0.45393(17) 0.3279(2) 0.69793(13) 0.0736(7) Uani 1 1 d . . . . .
C1 C 0.4817(6) 0.3906(7) 0.8409(5) 0.0564(18) Uani 1 1 d . . . . .
C2 C 0.6308(5) 0.4721(6) 0.7723(4) 0.0453(16) Uani 1 1 d . . . . .
C3 C 0.5794(5) 0.4055(6) 0.6714(5) 0.0509(17) Uani 1 1 d . . . . .
C4 C 0.6279(6) 0.4053(7) 0.5703(5) 0.0554(18) Uani 1 1 d . . . . .
H4 H 0.5916 0.3608 0.5046 0.066 Uiso 1 1 calc R U . . .
C5 C 0.7300(6) 0.4709(6) 0.5673(4) 0.0486(16) Uani 1 1 d . . . . .
C6 C 0.7808(5) 0.5381(6) 0.6676(4) 0.0534(18) Uani 1 1 d . . . . .
H6 H 0.8495 0.5834 0.6665 0.064 Uiso 1 1 calc R U . . .
C7 C 0.7324(6) 0.5396(7) 0.7687(4) 0.0563(19) Uani 1 1 d . . . . .
H7 H 0.7682 0.5859 0.8339 0.068 Uiso 1 1 calc R U . . .
C8 C 0.7823(6) 0.4712(6) 0.4596(4) 0.0530(18) Uani 1 1 d . . . . .
C9 C 0.7607(7) 0.3626(7) 0.3788(5) 0.074(2) Uani 1 1 d . . . . .
H9 H 0.7173 0.2833 0.3950 0.088 Uiso 1 1 calc R U . . .
C10 C 0.8018(7) 0.3682(7) 0.2745(5) 0.077(2) Uani 1 1 d . . . . .
H10 H 0.7846 0.2941 0.2208 0.092 Uiso 1 1 calc R U . . .
C11 C 0.8675(6) 0.4820(7) 0.2495(5) 0.0550(18) Uani 1 1 d . . . . .
C12 C 0.8942(6) 0.5881(8) 0.3291(5) 0.072(2) Uani 1 1 d . . . . .
H12 H 0.9408 0.6645 0.3137 0.087 Uiso 1 1 calc R U . . .
C13 C 0.8516(6) 0.5825(7) 0.4334(5) 0.066(2) Uani 1 1 d . . . . .
H13 H 0.8703 0.6559 0.4873 0.079 Uiso 1 1 calc R U . . .
C14 C 0.9063(7) 0.4812(10) 0.1325(6) 0.073(2) Uani 1 1 d . . . . .

loop_
_atom_site_aniso_label
_atom_site_aniso_U_11
_atom_site_aniso_U_22
_atom_site_aniso_U_33
_atom_site_aniso_U_23
_atom_site_aniso_U_13
_atom_site_aniso_U_12
F1A 0.125(12) 0.076(9) 0.059(6) 0.017(5) 0.056(7) 0.065(9)
F2A 0.088(4) 0.087(4) 0.087(4) 0.0010(10) 0.0135(12) -0.0011(10)
F3A 0.087(4) 0.087(4) 0.086(4) 0.0010(10) 0.0120(12) 0.0007(10)
F1B 0.30(2) 0.087(8) 0.071(7) -0.048(6) 0.097(10) -0.056(11)
F2B 0.115(5) 0.120(5) 0.113(5) 0.001(2) 0.019(2) 0.000(2)
F3B 0.054(6) 0.222(16) 0.029(4) 0.012(6) 0.005(4) 0.002(9)
N1 0.074(5) 0.104(5) 0.051(3) -0.007(3) 0.027(3) -0.018(4)
N2 0.055(4) 0.063(4) 0.047(3) -0.008(2) 0.017(3) -0.002(3)
S1 0.0700(15) 0.0992(15) 0.0551(10) -0.0162(9) 0.0209(9) -0.0254(12)
C1 0.059(5) 0.061(4) 0.052(4) 0.004(3) 0.017(4) 0.002(4)
C2 0.046(4) 0.053(4) 0.039(3) -0.002(3) 0.014(3) 0.000(3)
C3 0.057(5) 0.049(4) 0.048(3) 0.003(3) 0.011(3) -0.004(4)
C4 0.061(5) 0.065(4) 0.041(3) -0.005(3) 0.011(3) -0.005(4)
C5 0.054(5) 0.051(4) 0.042(3) -0.009(3) 0.012(3) -0.001(4)
C6 0.047(5) 0.067(4) 0.049(3) -0.005(3) 0.016(3) -0.010(4)
C7 0.055(5) 0.075(5) 0.040(3) -0.006(3) 0.010(3) -0.007(4)
C8 0.066(5) 0.056(4) 0.039(3) -0.002(3) 0.014(3) -0.005(4)
C9 0.104(7) 0.064(5) 0.061(4) -0.012(3) 0.038(4) -0.028(4)
C10 0.113(7) 0.074(5) 0.050(4) -0.017(3) 0.036(4) -0.022(5)
C11 0.063(5) 0.068(5) 0.037(3) 0.002(3) 0.018(3) 0.005(4)
C12 0.082(6) 0.079(5) 0.062(4) 0.005(4) 0.033(4) -0.012(5)
C13 0.082(6) 0.069(5) 0.050(4) -0.013(3) 0.020(4) -0.025(4)
C14 0.060(6) 0.093(7) 0.068(5) 0.027(5) 0.019(5) -0.003(6)

loop_
_atom_type_symbol
_atom_type_description
_atom_type_scat_dispersion_real
_atom_type_scat_dispersion_imag
_atom_type_scat_source
C C 0.0033 0.0016 'International Tables Vol C Tables 4.2.6.8 and 6.1.1.4'
H H 0.0000 0.0000 'International Tables Vol C Tables 4.2.6.8 and 6.1.1.4'
N N 0.0061 0.0033 'International Tables Vol C Tables 4.2.6.8 and 6.1.1.4'
S S 0.1246 0.1234 'International Tables Vol C Tables 4.2.6.8 and 6.1.1.4'
F F 0.0171 0.0103 'International Tables Vol C Tables 4.2.6.8 and 6.1.1.4'

loop_
_geom_angle_atom_site_label_1
_geom_angle_atom_site_label_2
_geom_angle_atom_site_label_3
_geom_angle
_geom_angle_site_symmetry_1
_geom_angle_site_symmetry_3
_geom_angle_publ_flag
F3A F2A C14 51.0(7) . . ?
C14 F3A F2A 70.0(11) . . ?
C14 F1B F3B 51.2(8) . . ?
C14 F3B F1B 53.8(10) . . ?
C1 N1 H1A 120.0 . . ?
C1 N1 H1B 120.0 . . ?
H1A N1 H1B 120.0 . . ?
C1 N2 C2 110.0(5) . . ?
C3 S1 C1 88.4(3) . . ?
N2 C1 N1 124.9(6) . . ?
N2 C1 S1 116.7(4) . . ?
N1 C1 S1 118.3(6) . . ?
C7 C2 N2 126.4(5) . . ?
C7 C2 C3 118.0(5) . . ?
N2 C2 C3 115.6(6) . . ?
C4 C3 C2 121.9(6) . . ?
C4 C3 S1 128.8(5) . . ?
C2 C3 S1 109.3(4) . . ?
C5 C4 C3 120.0(6) . . ?
C5 C4 H4 120.0 . . ?
C3 C4 H4 120.0 . . ?
C4 C5 C6 118.1(5) . . ?
C4 C5 C8 120.3(5) . . ?
C6 C5 C8 121.6(6) . . ?
C7 C6 C5 122.2(6) . . ?
C7 C6 H6 118.9 . . ?
C5 C6 H6 118.9 . . ?
C2 C7 C6 119.7(5) . . ?
C2 C7 H7 120.1 . . ?
C6 C7 H7 120.1 . . ?
C9 C8 C13 116.7(5) . . ?
C9 C8 C5 121.3(6) . . ?
C13 C8 C5 121.9(5) . . ?
C8 C9 C10 121.7(6) . . ?
C8 C9 H9 119.2 . . ?
C10 C9 H9 119.2 . . ?
C11 C10 C9 120.3(6) . . ?
C11 C10 H10 119.9 . . ?
C9 C10 H10 119.9 . . ?
C12 C11 C10 119.6(5) . . ?
C12 C11 C14 123.7(7) . . ?
C10 C11 C14 116.7(6) . . ?
C11 C12 C13 119.7(7) . . ?
C11 C12 H12 120.1 . . ?
C13 C12 H12 120.1 . . ?
C8 C13 C12 121.9(6) . . ?
C8 C13 H13 119.0 . . ?
C12 C13 H13 119.0 . . ?
F1A C14 F3A 131.4(9) . . ?
F2B C14 F3B 125.2(11) . . ?
F2B C14 F1B 109.1(13) . . ?
F3B C14 F1B 75.0(15) . . ?
F1A C14 C11 115.4(7) . . ?
F2B C14 C11 112.1(9) . . ?
F3A C14 C11 110.4(9) . . ?
F3B C14 C11 113.3(8) . . ?
F1B C14 C11 117.1(8) . . ?
F1A C14 F2A 93.1(10) . . ?
F3A C14 F2A 59.0(10) . . ?
C11 C14 F2A 105.3(7) . . ?

loop_
_geom_bond_atom_site_label_1
_geom_bond_atom_site_label_2
_geom_bond_distance
_geom_bond_site_symmetry_2
_geom_bond_publ_flag
F1A C14 1.250(11) . ?
F2A F3A 1.409(18) . ?
F2A C14 1.544(14) . ?
F3A C14 1.276(14) . ?
F1B C14 1.324(13) . ?
F1B F3B 1.59(2) . ?
F2B C14 1.247(13) . ?
F3B C14 1.280(11) . ?
N1 C1 1.365(7) . ?
N1 H1A 0.8600 . ?
N1 H1B 0.8600 . ?
N2 C1 1.287(8) . ?
N2 C2 1.395(6) . ?
S1 C3 1.739(6) . ?
S1 C1 1.761(6) . ?
C2 C7 1.380(8) . ?
C2 C3 1.402(8) . ?
C3 C4 1.387(7) . ?
C4 C5 1.377(8) . ?
C4 H4 0.9300 . ?
C5 C6 1.396(8) . ?
C5 C8 1.483(7) . ?
C6 C7 1.387(7) . ?
C6 H6 0.9300 . ?
C7 H7 0.9300 . ?
C8 C9 1.374(7) . ?
C8 C13 1.378(8) . ?
C9 C10 1.377(7) . ?
C9 H9 0.9300 . ?
C10 C11 1.364(8) . ?
C10 H10 0.9300 . ?
C11 C12 1.356(8) . ?
C11 C14 1.505(8) . ?
C12 C13 1.386(7) . ?
C12 H12 0.9300 . ?
C13 H13 0.9300 . ?

loop_
_geom_hbond_atom_site_label_D
_geom_hbond_atom_site_label_H
_geom_hbond_atom_site_label_A
_geom_hbond_distance_DH
_geom_hbond_distance_HA
_geom_hbond_distance_DA
_geom_hbond_angle_DHA
_geom_hbond_site_symmetry_A
N1 H1A N2 0.86 2.18 3.003(6) 159.9 3_667
N1 H1A N2 0.86 2.18 3.003(6) 159.9 3_667
N1 H1A N2 0.86 2.18 3.003(6) 159.9 3_667
N1 H1A N2 0.86 2.18 3.003(6) 159.9 3_667
N1 H1A N2 0.86 2.18 3.003(6) 159.9 3_667
N1 H1A N2 0.86 2.18 3.003(6) 159.9 3_667
N1 H1A N2 0.86 2.18 3.003(6) 159.9 3_667
C7 H7 F3B 0.93 2.64 3.374(10) 136.6 1_556

loop_
_geom_torsion_atom_site_label_1
_geom_torsion_atom_site_label_2
_geom_torsion_atom_site_label_3
_geom_torsion_atom_site_label_4
_geom_torsion
_geom_torsion_site_symmetry_1
_geom_torsion_site_symmetry_2
_geom_torsion_site_symmetry_3
_geom_torsion_site_symmetry_4
_geom_torsion_publ_flag
C2 N2 C1 N1 179.2(6) . . . . ?
C2 N2 C1 S1 -1.1(7) . . . . ?
C3 S1 C1 N2 0.8(6) . . . . ?
C3 S1 C1 N1 -179.5(6) . . . . ?
C1 N2 C2 C7 -179.1(6) . . . . ?
C1 N2 C2 C3 0.9(8) . . . . ?
C7 C2 C3 C4 0.4(9) . . . . ?
N2 C2 C3 C4 -179.6(5) . . . . ?
C7 C2 C3 S1 179.7(5) . . . . ?
N2 C2 C3 S1 -0.4(7) . . . . ?
C1 S1 C3 C4 179.0(6) . . . . ?
C1 S1 C3 C2 -0.2(5) . . . . ?
C2 C3 C4 C5 0.5(10) . . . . ?
S1 C3 C4 C5 -178.6(5) . . . . ?
C3 C4 C5 C6 -0.9(9) . . . . ?
C3 C4 C5 C8 -180.0(5) . . . . ?
C4 C5 C6 C7 0.4(9) . . . . ?
C8 C5 C6 C7 179.5(5) . . . . ?
N2 C2 C7 C6 179.2(5) . . . . ?
C3 C2 C7 C6 -0.9(9) . . . . ?
C5 C6 C7 C2 0.5(10) . . . . ?
C4 C5 C8 C9 -27.8(10) . . . . ?
C6 C5 C8 C9 153.2(7) . . . . ?
C4 C5 C8 C13 149.9(7) . . . . ?
C6 C5 C8 C13 -29.2(10) . . . . ?
C13 C8 C9 C10 -3.1(11) . . . . ?
C5 C8 C9 C10 174.6(7) . . . . ?
C8 C9 C10 C11 1.3(12) . . . . ?
C9 C10 C11 C12 1.4(11) . . . . ?
C9 C10 C11 C14 -178.5(7) . . . . ?
C10 C11 C12 C13 -2.0(11) . . . . ?
C14 C11 C12 C13 177.9(7) . . . . ?
C9 C8 C13 C12 2.4(11) . . . . ?
C5 C8 C13 C12 -175.3(6) . . . . ?
C11 C12 C13 C8 0.1(11) . . . . ?
F2A F3A C14 F1A -64(2) . . . . ?
F2A F3A C14 C11 96.0(9) . . . . ?
F1B F3B C14 F2B 103.0(16) . . . . ?
F1B F3B C14 C11 -113.4(11) . . . . ?
F3B F1B C14 F2B -122.6(11) . . . . ?
F3B F1B C14 C11 108.8(12) . . . . ?
C12 C11 C14 F1A 101.8(15) . . . . ?
C10 C11 C14 F1A -78.3(15) . . . . ?
C12 C11 C14 F2B 43.6(16) . . . . ?
C10 C11 C14 F2B -136.5(13) . . . . ?
C12 C11 C14 F3A -61.4(13) . . . . ?
C10 C11 C14 F3A 118.5(12) . . . . ?
C12 C11 C14 F3B -104.9(15) . . . . ?
C10 C11 C14 F3B 75.1(15) . . . . ?
C12 C11 C14 F1B 170.7(16) . . . . ?
C10 C11 C14 F1B -9.4(18) . . . . ?
C12 C11 C14 F2A 0.7(11) . . . . ?
C10 C11 C14 F2A -179.4(8) . . . . ?
F3A F2A C14 F1A 137.7(10) . . . . ?
F3A F2A C14 C11 -105.0(9) . . . . ?
